data_1505528
loop_
_publ_author_name
'Ye, Chengfeng'
'Gard, Gary L.'
'Winter, Rolf W.'
'Syvret, Robert G.'
'Twamley, Brendan'
'Shreeve, Jean'ne M.'

_publ_section_title
;
 Synthesis of pentafluorosulfanylpyrazole and
 pentafluorosulfanyl-1,2,3-triazole and their derivatives as energetic
 materials by click chemistry.
;
_journal_issue 19
_journal_name_full 'Organic letters'
_journal_page_first 3841
_journal_page_last 3844
_journal_paper_doi 10.1021/ol701602a
_journal_volume 9
_journal_year 2007
_chemical_formula_moiety 'C2 H2 F5 N3 S'
_chemical_formula_sum 'C2 H2 F5 N3 S'
_chemical_formula_weight 195.13
_chemical_name_common 2,3-dihydro-1H-[1,2,3]triazole-4-SF5
_space_group_IT_number 14
_symmetry_cell_setting monoclinic
_symmetry_Int_Tables_number 14
_symmetry_space_group_name_Hall '-P 2ybc'
_symmetry_space_group_name_H-M 'P 1 21/c 1'
_atom_sites_solution_hydrogens geom
_atom_sites_solution_primary direct
_atom_sites_solution_secondary difmap
_audit_creation_method SHELXL-97
_cell_angle_alpha 90.00
_cell_angle_beta 113.311(1)
_cell_angle_gamma 90.00
_cell_formula_units_Z 4
_cell_length_a 10.5484(5)
_cell_length_b 6.0792(3)
_cell_length_c 10.0794(5)
_cell_measurement_reflns_used 7112
_cell_measurement_temperature 90(2)
_cell_measurement_theta_max 30.02
_cell_measurement_theta_min 2.36
_cell_volume 593.59(5)
_computing_cell_refinement 'Bruker, 2006; APEX2, SAINT+  v. 7.23a'
_computing_data_collection 'Bruker, 2006; APEX2v2.1-RC12'
_computing_data_reduction 'Bruker, 2006; APEX2, SAINT+  v. 7.23a'
_computing_molecular_graphics 'Bruker, 2003; XP, SHELXTL  v. 6.14'
_computing_publication_material 'Bruker, 2001; APEX2, XCIF v. 6.12'
_computing_structure_refinement 'Bruker, 2003; XL,SHELXTL  v. 6.14'
_computing_structure_solution 'Bruker, 2003; XS, SHELXTL  v. 6.14'
_diffrn_ambient_temperature 90(2)
_diffrn_detector_area_resol_mean 8.3
_diffrn_measured_fraction_theta_full 0.995
_diffrn_measured_fraction_theta_max 0.995
_diffrn_measurement_device_type 'Bruker/Siemens SMART APEX'
_diffrn_measurement_method '\w and \f scans'
_diffrn_radiation_monochromator graphite
_diffrn_radiation_probe x-ray
_diffrn_radiation_type MoK\a
_diffrn_radiation_wavelength 0.71073
_diffrn_reflns_av_R_equivalents 0.0190
_diffrn_reflns_av_sigmaI/netI 0.0076
_diffrn_reflns_limit_h_max 11
_diffrn_reflns_limit_h_min -12
_diffrn_reflns_limit_k_max 7
_diffrn_reflns_limit_k_min 0
_diffrn_reflns_limit_l_max 12
_diffrn_reflns_limit_l_min 0
_diffrn_reflns_number 16635
_diffrn_reflns_theta_full 25.25
_diffrn_reflns_theta_max 25.25
_diffrn_reflns_theta_min 2.10
_diffrn_source 'normal-focus sealed tube'
_diffrn_source_type 'Bruker SMART APEX'
_exptl_absorpt_coefficient_mu 0.588
_exptl_absorpt_correction_T_max 0.9067
_exptl_absorpt_correction_T_min 0.7342
_exptl_absorpt_correction_type multi-scan
_exptl_absorpt_process_details 'SADABS-2004/1 ; Bruker, 2004'
_exptl_crystal_colour colorless
_exptl_crystal_density_diffrn 2.183
_exptl_crystal_density_method 'not measured'
_exptl_crystal_description plate
_exptl_crystal_F_000 384
_exptl_crystal_size_max 0.56
_exptl_crystal_size_mid 0.48
_exptl_crystal_size_min 0.17
_refine_diff_density_max 0.431
_refine_diff_density_min -0.317
_refine_diff_density_rms 0.085
_refine_ls_extinction_coef 0.062(6)
_refine_ls_extinction_expression Fc^*^=kFc[1+0.001xFc^2^\l^3^/sin(2\q)]^-1/4^
_refine_ls_extinction_method SHELXL
_refine_ls_goodness_of_fit_ref 1.074
_refine_ls_hydrogen_treatment constr
_refine_ls_matrix_type full
_refine_ls_number_parameters 101
_refine_ls_number_reflns 1073
_refine_ls_number_restraints 0
_refine_ls_restrained_S_all 1.074
_refine_ls_R_factor_all 0.0273
_refine_ls_R_factor_gt 0.0269
_refine_ls_shift/su_max 0.000
_refine_ls_shift/su_mean 0.000
_refine_ls_structure_factor_coef Fsqd
_refine_ls_weighting_details 'calc w=1/[\s^2^(Fo^2^)+(0.0481P)^2^+0.4025P] where P=(Fo^2^+2Fc^2^)/3'
_refine_ls_weighting_scheme calc
_refine_ls_wR_factor_gt 0.0742
_refine_ls_wR_factor_ref 0.0758
_reflns_number_gt 1052
_reflns_number_total 1073
_reflns_threshold_expression I>2\s(I)
_cod_data_source_file ol701602a_si.cif
_cod_data_source_block compound5
_cod_original_sg_symbol_H-M 'P 21/c'
_cod_database_code 1505528

loop_
_symmetry_equiv_pos_as_xyz
'x, y, z'
'-x, y+1/2, -z+1/2'
'-x, -y, -z'
'x, -y-1/2, z-1/2'

loop_
_atom_site_label
_atom_site_type_symbol
_atom_site_fract_x
_atom_site_fract_y
_atom_site_fract_z
_atom_site_U_iso_or_equiv
_atom_site_adp_type
_atom_site_occupancy
_atom_site_symmetry_multiplicity
_atom_site_calc_flag
_atom_site_refinement_flags
S1 S 0.68431(4) 0.35050(6) 0.21196(4) 0.0163(2) Uani 1 1 d .
F2 F 0.71399(11) 0.18890(17) 0.34335(11) 0.0267(3) Uani 1 1 d .
F1 F 0.55252(10) 0.43795(17) 0.23165(11) 0.0257(3) Uani 1 1 d .
F4 F 0.64969(11) 0.49995(19) 0.07434(10) 0.0278(3) Uani 1 1 d .
F3 F 0.81100(10) 0.24951(18) 0.18622(12) 0.0285(3) Uani 1 1 d .
F5 F 0.59101(11) 0.16482(18) 0.10934(11) 0.0264(3) Uani 1 1 d .
C1 C 0.79044(16) 0.5581(3) 0.32624(16) 0.0144(3) Uani 1 1 d .
C2 C 0.79803(17) 0.6266(3) 0.45849(17) 0.0173(4) Uani 1 1 d .
H2A H 0.7473 0.5745 0.5118 0.021 Uiso 1 1 calc R
N3 N 0.89373(14) 0.7839(2) 0.49453(14) 0.0170(3) Uani 1 1 d .
H3A H 0.9210 0.8588 0.5758 0.020 Uiso 1 1 calc R
N4 N 0.94365(14) 0.8147(2) 0.39233(15) 0.0189(3) Uani 1 1 d .
N5 N 0.88030(14) 0.6743(2) 0.28795(14) 0.0170(3) Uani 1 1 d .

loop_
_atom_site_aniso_label
_atom_site_aniso_U_11
_atom_site_aniso_U_22
_atom_site_aniso_U_33
_atom_site_aniso_U_23
_atom_site_aniso_U_13
_atom_site_aniso_U_12
S1 0.0175(3) 0.0179(3) 0.0154(3) -0.00225(15) 0.00858(18) -0.00205(15)
F2 0.0340(6) 0.0205(5) 0.0241(6) 0.0043(4) 0.0097(5) -0.0057(4)
F1 0.0175(5) 0.0306(6) 0.0318(6) -0.0075(5) 0.0127(4) -0.0015(4)
F4 0.0320(6) 0.0346(6) 0.0123(5) 0.0019(4) 0.0040(4) -0.0098(5)
F3 0.0247(6) 0.0289(6) 0.0376(6) -0.0161(5) 0.0185(5) -0.0038(4)
F5 0.0268(6) 0.0283(6) 0.0259(6) -0.0112(4) 0.0123(5) -0.0112(4)
C1 0.0166(7) 0.0142(8) 0.0124(7) 0.0007(6) 0.0057(6) 0.0014(6)
C2 0.0227(9) 0.0163(8) 0.0154(8) 0.0015(6) 0.0101(7) 0.0009(6)
N3 0.0215(7) 0.0181(7) 0.0120(6) -0.0011(5) 0.0072(6) 0.0017(6)
N4 0.0204(7) 0.0215(7) 0.0164(7) -0.0025(5) 0.0091(6) -0.0015(6)
N5 0.0182(7) 0.0194(7) 0.0146(7) -0.0020(5) 0.0078(6) -0.0023(5)

loop_
_atom_type_symbol
_atom_type_description
_atom_type_scat_dispersion_real
_atom_type_scat_dispersion_imag
_atom_type_scat_source
C C 0.0033 0.0016 'International Tables Vol C Tables 4.2.6.8 and 6.1.1.4'
H H 0.0000 0.0000 'International Tables Vol C Tables 4.2.6.8 and 6.1.1.4'
N N 0.0061 0.0033 'International Tables Vol C Tables 4.2.6.8 and 6.1.1.4'
F F 0.0171 0.0103 'International Tables Vol C Tables 4.2.6.8 and 6.1.1.4'
S S 0.1246 0.1234 'International Tables Vol C Tables 4.2.6.8 and 6.1.1.4'

loop_
_geom_angle_atom_site_label_1
_geom_angle_atom_site_label_2
_geom_angle_atom_site_label_3
_geom_angle
F1 S1 F4 90.44(6)
F1 S1 F2 89.79(6)
F4 S1 F2 176.46(6)
F1 S1 F3 176.25(6)
F4 S1 F3 89.77(6)
F2 S1 F3 89.77(6)
F1 S1 F5 88.36(6)
F4 S1 F5 88.19(6)
F2 S1 F5 88.28(6)
F3 S1 F5 87.90(6)
F1 S1 C1 92.28(6)
F4 S1 C1 91.62(6)
F2 S1 C1 91.91(6)
F3 S1 C1 91.46(6)
F5 S1 C1 179.33(7)
N5 C1 C2 109.94(14)
N5 C1 S1 121.22(12)
C2 C1 S1 128.84(13)
N3 C2 C1 103.29(14)
N3 C2 H2A 128.4
C1 C2 H2A 128.4
C2 N3 N4 112.07(14)
C2 N3 H3A 124.0
N4 N3 H3A 124.0
N5 N4 N3 107.11(13)
N4 N5 C1 107.58(13)

loop_
_geom_bond_atom_site_label_1
_geom_bond_atom_site_label_2
_geom_bond_distance
S1 F1 1.5726(10)
S1 F4 1.5754(10)
S1 F2 1.5776(10)
S1 F3 1.5826(10)
S1 F5 1.5833(10)
S1 C1 1.7755(16)
C1 N5 1.355(2)
C1 C2 1.368(2)
C2 N3 1.332(2)
C2 H2A 0.9500
N3 N4 1.343(2)
N3 H3A 0.8800
N4 N5 1.314(2)

loop_
_geom_hbond_atom_site_label_D
_geom_hbond_atom_site_label_H
_geom_hbond_atom_site_label_A
_geom_hbond_distance_DH
_geom_hbond_distance_HA
_geom_hbond_distance_DA
_geom_hbond_angle_DHA
_geom_hbond_site_symmetry_A
N3 H3A N4 0.88 2.39 2.941(2) 120.8 3_776
N3 H3A N5 0.88 2.35 3.027(2) 133.8 4_576

loop_
_cod_related_entry_id
_cod_related_entry_code
_cod_related_entry_database
1 21151703 ChemSpider
